data_7015516
loop_
_publ_author_name
'Herringer, Susan N.'
'Turnbull, Mark M.'
'Landee, Christopher P.'
'Wikaira, Jan L.'

_publ_section_title
;
 Copper(II) complexes of 2-halo-3-methylpyridine: synthesis, structure,
 and magnetic behaviour of Cu(2-X-3-CH(3)py)2X'2 [X, X' = chlorine or
 bromine; py = pyridine].
;
_journal_issue 16
_journal_name_full 'Dalton transactions (Cambridge, England : 2003)'
_journal_page_first 4242
_journal_page_last 4252
_journal_paper_doi 10.1039/c0dt01696a
_journal_volume 40
_journal_year 2011
_chemical_formula_sum 'C12 H12 Br2 Cl2 Cu N2'
_chemical_formula_weight 478.50
_chemical_name_systematic
;
bis(2-bromo-3-methylpyridine)dichlorocopper (II)
;
_space_group_IT_number 14
_symmetry_cell_setting monoclinic
_symmetry_space_group_name_Hall '-P 2yn'
_symmetry_space_group_name_H-M 'P 1 21/n 1'
_atom_sites_solution_hydrogens geom
_atom_sites_solution_primary direct
_atom_sites_solution_secondary difmap
_audit_creation_method SHELXL-97
_cell_angle_alpha 90.00
_cell_angle_beta 104.758(2)
_cell_angle_gamma 90.00
_cell_formula_units_Z 4
_cell_length_a 9.2720(4)
_cell_length_b 11.8897(5)
_cell_length_c 15.1439(7)
_cell_measurement_reflns_used 9118
_cell_measurement_temperature 108(2)
_cell_measurement_theta_max 33.54
_cell_measurement_theta_min 2.21
_cell_volume 1614.41(12)
_computing_cell_refinement 'Bruker SAINT'
_computing_data_collection 'Bruker APEX2'
_computing_data_reduction 'Bruker SAINT'
_computing_molecular_graphics 'Bruker SHELXTL'
_computing_publication_material 'Bruker SHELXTL'
_computing_structure_refinement 'SHELXL-97 (Sheldrick, 1997)'
_computing_structure_solution 'SHELXS-97 (Sheldrick, 1990)'
_diffrn_ambient_temperature 108(2)
_diffrn_measured_fraction_theta_full 0.991
_diffrn_measured_fraction_theta_max 0.991
_diffrn_measurement_device_type 'Bruker APEX-II CCD'
_diffrn_measurement_method '\f and \w scans'
_diffrn_radiation_monochromator graphite
_diffrn_radiation_source 'fine-focus sealed tube'
_diffrn_radiation_type MoK\a
_diffrn_radiation_wavelength 0.71073
_diffrn_reflns_av_R_equivalents 0.0426
_diffrn_reflns_av_sigmaI/netI 0.0259
_diffrn_reflns_limit_h_max 13
_diffrn_reflns_limit_h_min -14
_diffrn_reflns_limit_k_max 18
_diffrn_reflns_limit_k_min -18
_diffrn_reflns_limit_l_max 23
_diffrn_reflns_limit_l_min -23
_diffrn_reflns_number 67159
_diffrn_reflns_theta_full 33.82
_diffrn_reflns_theta_max 33.82
_diffrn_reflns_theta_min 2.21
_diffrn_standards_number 0
_exptl_absorpt_coefficient_mu 6.621
_exptl_absorpt_correction_T_max 0.2884
_exptl_absorpt_correction_T_min 0.1771
_exptl_absorpt_correction_type multi-scan
_exptl_absorpt_process_details 'via SADABS'
_exptl_crystal_colour blue
_exptl_crystal_density_diffrn 1.969
_exptl_crystal_density_method 'not measured'
_exptl_crystal_description block
_exptl_crystal_F_000 924
_exptl_crystal_size_max 0.40
_exptl_crystal_size_mid 0.28
_exptl_crystal_size_min 0.25
_refine_diff_density_max 2.015
_refine_diff_density_min -1.251
_refine_diff_density_rms 0.162
_refine_ls_extinction_method none
_refine_ls_goodness_of_fit_ref 1.143
_refine_ls_hydrogen_treatment noref
_refine_ls_matrix_type full
_refine_ls_number_parameters 174
_refine_ls_number_reflns 6445
_refine_ls_number_restraints 0
_refine_ls_restrained_S_all 1.143
_refine_ls_R_factor_all 0.0673
_refine_ls_R_factor_gt 0.0438
_refine_ls_shift/su_max 0.000
_refine_ls_shift/su_mean 0.000
_refine_ls_structure_factor_coef Fsqd
_refine_ls_weighting_details 'calc w=1/[\s^2^(Fo^2^)+(0.0444P)^2^+5.3669P] where P=(Fo^2^+2Fc^2^)/3'
_refine_ls_weighting_scheme calc
_refine_ls_wR_factor_gt 0.1047
_refine_ls_wR_factor_ref 0.1188
_reflns_number_gt 5093
_reflns_number_total 6445
_reflns_threshold_expression >2sigma(I)
_cod_data_source_file c0dt01696a.txt
_cod_data_source_block snhm
_cod_depositor_comments
;
The following automatic conversions were performed:
'_symmetry_cell_setting' value 'Monoclinic' changed to 'monoclinic'
according to '/home/saulius/struct/CIF-dictionaries/cif_core.dic'
dictionary named 'cif_core.dic' version 2.4.1 from 2010-06-29.

Automatic conversion script
Id: cif_fix_enum 1555 2011-01-17 13:19:09Z saulius 
;
_cod_original_sg_symbol_H-M P2(1)/n
_cod_database_code 7015516

loop_
_symmetry_equiv_pos_as_xyz
'x, y, z'
'-x+1/2, y+1/2, -z+1/2'
'-x, -y, -z'
'x-1/2, -y-1/2, z-1/2'

loop_
_atom_site_label
_atom_site_type_symbol
_atom_site_fract_x
_atom_site_fract_y
_atom_site_fract_z
_atom_site_U_iso_or_equiv
_atom_site_adp_type
_atom_site_occupancy
_atom_site_symmetry_multiplicity
_atom_site_calc_flag
_atom_site_refinement_flags
_atom_site_disorder_assembly
_atom_site_disorder_group
Br13 Br 0.49920(4) 0.66149(3) 0.22517(3) 0.03056(10) Uani 1 1 d . . .
Cu1 Cu 0.23495(4) 0.80456(3) 0.10566(3) 0.01759(9) Uani 1 1 d . . .
Br3 Br -0.08922(4) 0.85673(3) -0.03416(3) 0.02962(9) Uani 1 1 d . . .
Cl2 Cl 0.15885(9) 0.92285(7) 0.19979(6) 0.02605(16) Uani 1 1 d . . .
Cl1 Cl 0.28471(10) 0.73588(7) -0.02110(6) 0.02764(17) Uani 1 1 d . . .
N1 N 0.0595(3) 0.7005(2) 0.0900(2) 0.0205(5) Uani 1 1 d . . .
C6 C 0.0807(3) 0.5967(2) 0.1428(2) 0.0165(5) Uani 1 1 d . . .
H6 H 0.1688 0.5831 0.1897 0.020 Uiso 1 1 calc R . .
N11 N 0.4427(3) 0.8669(2) 0.1421(2) 0.0198(5) Uani 1 1 d . . .
C12 C 0.5564(3) 0.8009(3) 0.1840(2) 0.0200(5) Uani 1 1 d . . .
C13 C 0.7066(3) 0.8289(3) 0.1977(2) 0.0208(6) Uani 1 1 d . . .
C15 C 0.6177(4) 1.0040(3) 0.1208(3) 0.0266(7) Uani 1 1 d . . .
H15 H 0.6372 1.0755 0.0984 0.032 Uiso 1 1 calc R . .
C2 C -0.0713(4) 0.7191(3) 0.0308(2) 0.0219(6) Uani 1 1 d . . .
C16 C 0.4734(4) 0.9684(3) 0.1124(3) 0.0252(6) Uani 1 1 d . . .
H16 H 0.3933 1.0171 0.0849 0.030 Uiso 1 1 calc R . .
C17 C 0.8301(4) 0.7533(3) 0.2464(2) 0.0280(7) Uani 1 1 d . . .
H17A H 0.8298 0.7482 0.3109 0.034 Uiso 1 1 calc R . .
H17B H 0.9258 0.7840 0.2413 0.034 Uiso 1 1 calc R . .
H17C H 0.8157 0.6783 0.2188 0.034 Uiso 1 1 calc R . .
C3 C -0.1906(4) 0.6436(3) 0.0135(3) 0.0271(7) Uani 1 1 d . . .
C14 C 0.7344(4) 0.9328(3) 0.1629(2) 0.0241(6) Uani 1 1 d . . .
H14 H 0.8344 0.9555 0.1680 0.029 Uiso 1 1 calc R . .
C5 C -0.0300(5) 0.5215(3) 0.1221(3) 0.0334(8) Uani 1 1 d . . .
H5 H -0.0151 0.4502 0.1512 0.040 Uiso 1 1 calc R . .
C4 C -0.1656(5) 0.5428(3) 0.0601(3) 0.0356(9) Uani 1 1 d . . .
H4 H -0.2419 0.4874 0.0495 0.043 Uiso 1 1 calc R . .
C7 C -0.3367(5) 0.6688(5) -0.0545(3) 0.0467(11) Uani 1 1 d . . .
H7A H -0.3787 0.7384 -0.0370 0.056 Uiso 1 1 calc R . .
H7B H -0.4064 0.6066 -0.0551 0.056 Uiso 1 1 calc R . .
H7C H -0.3199 0.6776 -0.1154 0.056 Uiso 1 1 calc R . .

loop_
_atom_site_aniso_label
_atom_site_aniso_U_11
_atom_site_aniso_U_22
_atom_site_aniso_U_33
_atom_site_aniso_U_23
_atom_site_aniso_U_13
_atom_site_aniso_U_12
Br13 0.02252(15) 0.02548(17) 0.0432(2) 0.01590(15) 0.00759(14) -0.00097(12)
Cu1 0.01559(15) 0.01324(16) 0.02533(19) -0.00043(13) 0.00775(13) -0.00209(12)
Br3 0.02785(17) 0.02799(17) 0.03248(19) 0.00756(14) 0.00673(14) 0.00482(13)
Cl2 0.0213(3) 0.0243(4) 0.0346(4) -0.0098(3) 0.0109(3) -0.0034(3)
Cl1 0.0361(4) 0.0197(3) 0.0332(4) -0.0047(3) 0.0200(3) -0.0080(3)
N1 0.0202(11) 0.0160(11) 0.0268(13) 0.0009(10) 0.0085(10) -0.0028(9)
C6 0.0099(10) 0.0079(10) 0.0319(15) -0.0071(10) 0.0058(10) 0.0009(8)
N11 0.0173(11) 0.0160(11) 0.0273(13) 0.0014(10) 0.0077(10) -0.0019(8)
C12 0.0177(12) 0.0191(13) 0.0246(14) 0.0016(11) 0.0082(11) -0.0010(10)
C13 0.0176(12) 0.0245(14) 0.0214(14) -0.0031(11) 0.0070(11) -0.0036(10)
C15 0.0286(15) 0.0193(14) 0.0325(18) 0.0006(13) 0.0090(13) -0.0082(12)
C2 0.0220(13) 0.0201(14) 0.0245(15) -0.0032(11) 0.0080(11) -0.0021(10)
C16 0.0246(14) 0.0156(13) 0.0353(18) 0.0027(12) 0.0075(13) -0.0029(11)
C17 0.0185(13) 0.0399(19) 0.0248(16) 0.0021(14) 0.0041(12) 0.0027(13)
C3 0.0228(14) 0.0270(16) 0.0328(18) -0.0100(14) 0.0092(13) -0.0087(12)
C14 0.0214(13) 0.0263(15) 0.0261(16) -0.0034(12) 0.0088(12) -0.0088(11)
C5 0.040(2) 0.0155(14) 0.051(2) 0.0018(14) 0.0219(18) -0.0047(13)
C4 0.0351(19) 0.0265(17) 0.049(2) -0.0111(16) 0.0182(17) -0.0130(15)
C7 0.0297(19) 0.065(3) 0.042(2) -0.007(2) 0.0020(18) -0.010(2)

loop_
_atom_type_symbol
_atom_type_description
_atom_type_scat_dispersion_real
_atom_type_scat_dispersion_imag
_atom_type_scat_source
C C 0.0033 0.0016 'International Tables Vol C Tables 4.2.6.8 and 6.1.1.4'
H H 0.0000 0.0000 'International Tables Vol C Tables 4.2.6.8 and 6.1.1.4'
N N 0.0061 0.0033 'International Tables Vol C Tables 4.2.6.8 and 6.1.1.4'
Cl Cl 0.1484 0.1585 'International Tables Vol C Tables 4.2.6.8 and 6.1.1.4'
Cu Cu 0.3201 1.2651 'International Tables Vol C Tables 4.2.6.8 and 6.1.1.4'
Br Br -0.2901 2.4595 'International Tables Vol C Tables 4.2.6.8 and 6.1.1.4'

loop_
_geom_angle_atom_site_label_1
_geom_angle_atom_site_label_2
_geom_angle_atom_site_label_3
_geom_angle
_geom_angle_site_symmetry_1
_geom_angle_site_symmetry_3
_geom_angle_publ_flag
N11 Cu1 N1 162.17(11) . . ?
N11 Cu1 Cl1 88.69(8) . . ?
N1 Cu1 Cl1 90.66(8) . . ?
N11 Cu1 Cl2 91.68(8) . . ?
N1 Cu1 Cl2 94.88(8) . . ?
Cl1 Cu1 Cl2 160.25(4) . . ?
Cu1 Cl2 Cl1 115.73(3) . 3_575 ?
Cu1 Cl1 Cl2 82.59(3) . 3_575 ?
C2 N1 C6 118.9(3) . . ?
C2 N1 Cu1 123.3(2) . . ?
C6 N1 Cu1 117.7(2) . . ?
C5 C6 N1 116.7(3) . . ?
C5 C6 H6 121.6 . . ?
N1 C6 H6 121.6 . . ?
C12 N11 C16 118.5(3) . . ?
C12 N11 Cu1 120.0(2) . . ?
C16 N11 Cu1 120.7(2) . . ?
N11 C12 C13 124.5(3) . . ?
N11 C12 Br13 114.7(2) . . ?
C13 C12 Br13 120.8(2) . . ?
C14 C13 C12 115.4(3) . . ?
C14 C13 C17 121.9(3) . . ?
C12 C13 C17 122.7(3) . . ?
C16 C15 C14 118.6(3) . . ?
C16 C15 H15 120.7 . . ?
C14 C15 H15 120.7 . . ?
N1 C2 C3 124.2(3) . . ?
N1 C2 Br3 116.0(2) . . ?
C3 C2 Br3 119.8(3) . . ?
N11 C16 C15 121.9(3) . . ?
N11 C16 H16 119.1 . . ?
C15 C16 H16 119.1 . . ?
C13 C17 H17A 109.5 . . ?
C13 C17 H17B 109.5 . . ?
H17A C17 H17B 109.5 . . ?
C13 C17 H17C 109.5 . . ?
H17A C17 H17C 109.5 . . ?
H17B C17 H17C 109.5 . . ?
C4 C3 C2 116.1(3) . . ?
C4 C3 C7 121.7(4) . . ?
C2 C3 C7 122.1(4) . . ?
C13 C14 C15 121.0(3) . . ?
C13 C14 H14 119.5 . . ?
C15 C14 H14 119.5 . . ?
C6 C5 C4 123.1(4) . . ?
C6 C5 H5 118.5 . . ?
C4 C5 H5 118.5 . . ?
C3 C4 C5 120.7(3) . . ?
C3 C4 H4 119.7 . . ?
C5 C4 H4 119.7 . . ?
C3 C7 H7A 109.5 . . ?
C3 C7 H7B 109.5 . . ?
H7A C7 H7B 109.5 . . ?
C3 C7 H7C 109.5 . . ?
H7A C7 H7C 109.5 . . ?
H7B C7 H7C 109.5 . . ?

loop_
_geom_bond_atom_site_label_1
_geom_bond_atom_site_label_2
_geom_bond_distance
_geom_bond_site_symmetry_2
_geom_bond_publ_flag
Br13 C12 1.893(3) . ?
Cu1 N11 2.006(3) . ?
Cu1 N1 2.009(3) . ?
Cu1 Cl1 2.2395(9) . ?
Cu1 Cl2 2.2407(9) . ?
Br3 C2 1.895(3) . ?
Cl2 Cl1 5.9187(13) 3_575 ?
Cl1 Cl2 5.9187(13) 3_575 ?
N1 C2 1.330(4) . ?
N1 C6 1.457(4) . ?
C6 C5 1.336(4) . ?
C6 H6 0.9500 . ?
N11 C12 1.337(4) . ?
N11 C16 1.344(4) . ?
C12 C13 1.396(4) . ?
C13 C14 1.393(5) . ?
C13 C17 1.493(5) . ?
C15 C16 1.378(5) . ?
C15 C14 1.394(5) . ?
C15 H15 0.9500 . ?
C2 C3 1.397(4) . ?
C16 H16 0.9500 . ?
C17 H17A 0.9800 . ?
C17 H17B 0.9800 . ?
C17 H17C 0.9800 . ?
C3 C4 1.380(6) . ?
C3 C7 1.508(6) . ?
C14 H14 0.9500 . ?
C5 C4 1.388(6) . ?
C5 H5 0.9500 . ?
C4 H4 0.9500 . ?
C7 H7A 0.9800 . ?
C7 H7B 0.9800 . ?
C7 H7C 0.9800 . ?

loop_
_geom_torsion_atom_site_label_1
_geom_torsion_atom_site_label_2
_geom_torsion_atom_site_label_3
_geom_torsion_atom_site_label_4
_geom_torsion
_geom_torsion_site_symmetry_1
_geom_torsion_site_symmetry_2
_geom_torsion_site_symmetry_3
_geom_torsion_site_symmetry_4
_geom_torsion_publ_flag
N11 Cu1 Cl2 Cl1 114.02(8) . . . 3_575 ?
N1 Cu1 Cl2 Cl1 -82.57(9) . . . 3_575 ?
Cl1 Cu1 Cl2 Cl1 23.22(12) . . . 3_575 ?
N11 Cu1 Cl1 Cl2 -112.31(8) . . . 3_575 ?
N1 Cu1 Cl1 Cl2 85.51(8) . . . 3_575 ?
Cl2 Cu1 Cl1 Cl2 -20.98(11) . . . 3_575 ?
N11 Cu1 N1 C2 -165.9(3) . . . . ?
Cl1 Cu1 N1 C2 -78.2(3) . . . . ?
Cl2 Cu1 N1 C2 82.8(3) . . . . ?
N11 Cu1 N1 C6 10.6(5) . . . . ?
Cl1 Cu1 N1 C6 98.4(2) . . . . ?
Cl2 Cu1 N1 C6 -100.6(2) . . . . ?
C2 N1 C6 C5 5.9(4) . . . . ?
Cu1 N1 C6 C5 -170.8(3) . . . . ?
N1 Cu1 N11 C12 5.0(5) . . . . ?
Cl1 Cu1 N11 C12 -83.1(3) . . . . ?
Cl2 Cu1 N11 C12 116.7(3) . . . . ?
N1 Cu1 N11 C16 174.5(3) . . . . ?
Cl1 Cu1 N11 C16 86.4(3) . . . . ?
Cl2 Cu1 N11 C16 -73.8(3) . . . . ?
C16 N11 C12 C13 -1.6(5) . . . . ?
Cu1 N11 C12 C13 168.1(3) . . . . ?
C16 N11 C12 Br13 178.6(3) . . . . ?
Cu1 N11 C12 Br13 -11.7(3) . . . . ?
N11 C12 C13 C14 -0.9(5) . . . . ?
Br13 C12 C13 C14 178.9(2) . . . . ?
N11 C12 C13 C17 178.9(3) . . . . ?
Br13 C12 C13 C17 -1.3(5) . . . . ?
C6 N1 C2 C3 -1.9(5) . . . . ?
Cu1 N1 C2 C3 174.6(3) . . . . ?
C6 N1 C2 Br3 179.5(2) . . . . ?
Cu1 N1 C2 Br3 -4.0(4) . . . . ?
C12 N11 C16 C15 2.7(5) . . . . ?
Cu1 N11 C16 C15 -166.9(3) . . . . ?
C14 C15 C16 N11 -1.3(6) . . . . ?
N1 C2 C3 C4 -1.9(5) . . . . ?
Br3 C2 C3 C4 176.6(3) . . . . ?
N1 C2 C3 C7 -179.9(4) . . . . ?
Br3 C2 C3 C7 -1.4(5) . . . . ?
C12 C13 C14 C15 2.3(5) . . . . ?
C17 C13 C14 C15 -177.5(3) . . . . ?
C16 C15 C14 C13 -1.4(5) . . . . ?
N1 C6 C5 C4 -6.2(5) . . . . ?
C2 C3 C4 C5 1.9(6) . . . . ?
C7 C3 C4 C5 179.8(4) . . . . ?
C6 C5 C4 C3 2.4(6) . . . . ?
